data_7250514
loop_
_publ_author_name
'Enamullah, Mohammed'
'Haque, Imdadul'
'Resma, Amina Khan'
'Abdullah, Galib'
'Uddin, Md. Najem'
'Haj Hassani Sohi, Takin'
'Woschko, Dennis'
'Ferber, Peter'
'Janiak, Christoph'

_publ_section_title
;
 Square planar vs. pyramidal copper(ii)-complexes with benzylal vs.
 naphthylal-based Schiff bases
;
_journal_issue 23
_journal_name_full 'RSC Advances'
_journal_page_first 18358
_journal_page_last 18371
_journal_paper_doi 10.1039/D5RA01982F
_journal_volume 15
_journal_year 2025
_chemical_absolute_configuration ad
_chemical_formula_moiety 'C24 H16 Cl N O2'
_chemical_formula_sum 'C24 H16 Cl N O2'
_chemical_formula_weight 385.83
_chemical_name_common
;
(E)-1-(((2-benzoyl-5-chlorophenyl)imino)methyl)naphthalen-2-ol
;
_chemical_name_systematic (E)-(5-chloro-2-(((2-hydroxynaphthalen-1-yl)methylene)amino)phenyl)-(phenyl)methanone
_space_group_crystal_system orthorhombic
_space_group_IT_number 19
_space_group_name_Hall 'P 2ac 2ab'
_space_group_name_H-M_alt 'P 21 21 21'
_atom_sites_solution_hydrogens difmap
_atom_sites_solution_primary dual
_audit_creation_date 2025-02-20
_audit_creation_method
;
Olex2 1.5-ac5-024
(compiled 2022.04.12 svn.rca3783a0 for Rigaku Oxford Diffraction, GUI svn.r6498)
;
_audit_update_record
;
2025-02-21 deposited with the CCDC.	2025-06-03 downloaded from the CCDC.
;
_cell_angle_alpha 90
_cell_angle_beta 90
_cell_angle_gamma 90
_cell_formula_units_Z 8
_cell_length_a 7.51660(10)
_cell_length_b 16.8538(2)
_cell_length_c 28.8531(4)
_cell_measurement_reflns_used 12016
_cell_measurement_temperature 251(70)
_cell_measurement_theta_max 76.8430
_cell_measurement_theta_min 4.0080
_cell_volume 3655.21(8)
_computing_cell_refinement 'CrysAlisPro 1.171.40.84a (Rigaku OD, 2020)'
_computing_data_collection 'CrysAlisPro 1.171.40.84a (Rigaku OD, 2020)'
_computing_data_reduction 'CrysAlisPro 1.171.40.84a (Rigaku OD, 2020)'
_computing_molecular_graphics 'Olex2 1.5-ac5-024 (Dolomanov et al., 2009)'
_computing_publication_material 'Olex2 1.5-ac5-024 (Dolomanov et al., 2009)'
_computing_structure_refinement 'XL  (Sheldrick, 2008)'
_computing_structure_solution 'SHELXT 2014/5 (Sheldrick, 2014)'
_diffrn_ambient_environment N~2~
_diffrn_ambient_temperature 251(70)
_diffrn_detector 'Hybrid Pixel Array Detector'
_diffrn_detector_area_resol_mean 10.0000
_diffrn_detector_type HyPix
_diffrn_measured_fraction_theta_full 0.999
_diffrn_measured_fraction_theta_max 0.964
_diffrn_measurement_details
;
List of Runs (angles in degrees, time in seconds):

  # Type    Start    End  Width  t~exp~   \w     \q     \k     \f   Frames
#--------------------------------------------------------------------------
  1  \w     45.00  86.00   0.50    2.00    --  105.75 -99.00 -60.00   82
  2  \w     50.00 108.00   0.50    2.00    --  105.75-125.00   0.00  116
  3  \w    -41.00 -13.00   0.50    2.00    --  -84.25  38.00 -90.00   56
  4  \w    -46.00 -21.00   0.50    2.00    --  -84.25  36.00-106.00   50
  5  \w     -5.00  21.00   0.50    0.40    --  -49.60  19.00-180.00   52
  6  \w    -47.00 -21.00   0.50    2.00    --  -84.25  38.00  30.00   52
  7  \w    -90.00 -54.00   0.50    0.40    --  -49.60   0.00 -60.00   72
  8  \w    -81.00 -48.00   0.50    0.40    --  -49.60 -19.00   0.00   66
  9  \w   -150.00-119.00   0.50    2.00    --  -84.25-100.00-108.00   62
 10  \w    -22.00   3.00   0.50    0.40    --   49.60 -19.00 -30.00   50
 11  \w    -22.00  14.00   0.50    0.40    --   49.60 -19.00 -60.00   72
 12  \w     -4.00  21.00   0.50    0.40    --   49.60 -19.00-120.00   50
 13  \w    112.00 173.00   0.50    2.00    --  105.75  36.00-106.00  122
 14  \w    107.00 157.00   0.50    2.00    --  105.75  97.00  95.00  100
 15  \w     34.00  59.00   0.50    2.00    --  105.75 -57.00  90.00   50
 16  \w     34.00  61.00   0.50    2.00    --  105.75 -57.00  60.00   54
 17  \w     34.00  59.00   0.50    2.00    --  105.75 -57.00   0.00   50
 18  \w     34.00  60.00   0.50    2.00    --  105.75 -57.00-120.00   52
 19  \w     35.00  60.00   0.50    2.00    --  105.75 -57.00-150.00   50
;
_diffrn_measurement_device 'four-circle diffractometer'
_diffrn_measurement_device_type 'XtaLAB Synergy, Dualflex, HyPix'
_diffrn_measurement_method '\w scans'
_diffrn_orient_matrix_type 'CrysAlisPro convention (1999,Acta A55,543-557)'
_diffrn_orient_matrix_UB_11 -0.1447877000
_diffrn_orient_matrix_UB_12 0.0421279000
_diffrn_orient_matrix_UB_13 -0.0287061000
_diffrn_orient_matrix_UB_21 -0.1273531000
_diffrn_orient_matrix_UB_22 -0.0036438000
_diffrn_orient_matrix_UB_23 0.0417662000
_diffrn_orient_matrix_UB_31 0.0694758000
_diffrn_orient_matrix_UB_32 0.0810433000
_diffrn_orient_matrix_UB_33 0.0167907000
_diffrn_radiation_monochromator mirror
_diffrn_radiation_probe x-ray
_diffrn_radiation_type 'Cu K\a'
_diffrn_radiation_wavelength 1.54184
_diffrn_reflns_av_R_equivalents 0.0342
_diffrn_reflns_av_unetI/netI 0.0377
_diffrn_reflns_Laue_measured_fraction_full 0.999
_diffrn_reflns_Laue_measured_fraction_max 0.964
_diffrn_reflns_limit_h_max 9
_diffrn_reflns_limit_h_min -9
_diffrn_reflns_limit_k_max 20
_diffrn_reflns_limit_k_min -12
_diffrn_reflns_limit_l_max 35
_diffrn_reflns_limit_l_min -36
_diffrn_reflns_number 17398
_diffrn_reflns_point_group_measured_fraction_full 0.964
_diffrn_reflns_point_group_measured_fraction_max 0.899
_diffrn_reflns_theta_full 67.684
_diffrn_reflns_theta_max 77.058
_diffrn_reflns_theta_min 3.037
_diffrn_source 'micro-focus sealed X-ray tube'
_diffrn_source_type 'PhotonJet (Cu) X-ray Source'
_exptl_absorpt_coefficient_mu 2.011
_exptl_absorpt_correction_T_max 1.000
_exptl_absorpt_correction_T_min 0.665
_exptl_absorpt_correction_type gaussian
_exptl_absorpt_process_details
;
CrysAlisPro 1.171.40.84a (Rigaku Oxford Diffraction, 2020)
Numerical absorption correction based on gaussian integration over
a multifaceted crystal model
Empirical absorption correction using spherical harmonics,
implemented in SCALE3 ABSPACK scaling algorithm.
;
_exptl_crystal_colour 'clear yellow'
_exptl_crystal_density_diffrn 1.402
_exptl_crystal_description needle
_exptl_crystal_F_000 1600
_exptl_crystal_recrystallization_method 'Re-crystallisation from solvent: methanol/chloroform'
_exptl_crystal_size_max 0.226
_exptl_crystal_size_mid 0.081
_exptl_crystal_size_min 0.044
_refine_diff_density_max 0.186
_refine_diff_density_min -0.272
_refine_diff_density_rms 0.041
_refine_ls_abs_structure_details
;
 Flack x determined using 2464 quotients [(I+)-(I-)]/[(I+)+(I-)]
 (Parsons, Flack and Wagner, Acta Cryst. B69 (2013) 249-259).
;
_refine_ls_abs_structure_Flack -0.003(6)
_refine_ls_extinction_method none
_refine_ls_goodness_of_fit_ref 1.055
_refine_ls_hydrogen_treatment refxyz
_refine_ls_matrix_type full
_refine_ls_number_parameters 631
_refine_ls_number_reflns 6961
_refine_ls_number_restraints 0
_refine_ls_restrained_S_all 1.055
_refine_ls_R_factor_all 0.0347
_refine_ls_R_factor_gt 0.0323
_refine_ls_shift/su_max 0.000
_refine_ls_shift/su_mean 0.000
_refine_ls_structure_factor_coef Fsqd
_refine_ls_weighting_details 'w=1/[\s^2^(Fo^2^)+(0.0502P)^2^+0.2311P] where P=(Fo^2^+2Fc^2^)/3'
_refine_ls_weighting_scheme calc
_refine_ls_wR_factor_gt 0.0846
_refine_ls_wR_factor_ref 0.0864
_reflns_Friedel_coverage 0.650
_reflns_Friedel_fraction_full 0.918
_reflns_Friedel_fraction_max 0.815
_reflns_number_gt 6539
_reflns_number_total 6961
_reflns_threshold_expression 'I > 2\s(I)'
_cod_data_source_file d5ra01982f2.cif
_cod_data_source_block enamullah_l102
_cod_original_cell_volume 3655.20(8)
_cod_database_code 7250514
_shelx_shelxl_version_number 2017/1
_chemical_oxdiff_formula C24H16ClNO2
_shelx_space_group_comment
;
The symmetry employed for this shelxl refinement is uniquely defined
by the following loop, which should always be used as a source of
symmetry information in preference to the above space-group names.
They are only intended as comments.
;
_olex2_refinement_description
;
1. Fixed Uiso
 At 1.5 times of:
  All H(H) groups
;
_olex2_submission_special_instructions 'No special instructions were received'
_oxdiff_exptl_absorpt_empirical_details
;
Empirical correction (ABSPACK) includes:
- Absorption correction using spherical harmonics
- Frame scaling
;
_oxdiff_exptl_absorpt_empirical_full_max 1.776
_oxdiff_exptl_absorpt_empirical_full_min 0.656

loop_
_space_group_symop_operation_xyz
'x, y, z'
'-x+1/2, -y, z+1/2'
'-x, y+1/2, -z+1/2'
'x+1/2, -y+1/2, -z'

loop_
_atom_site_label
_atom_site_type_symbol
_atom_site_fract_x
_atom_site_fract_y
_atom_site_fract_z
_atom_site_U_iso_or_equiv
_atom_site_adp_type
_atom_site_occupancy
_atom_site_site_symmetry_order
_atom_site_calc_flag
_atom_site_refinement_flags_posn
_atom_site_refinement_flags_adp
_atom_site_refinement_flags_occupancy
_atom_site_disorder_assembly
_atom_site_disorder_group
Cl1A Cl 0.10438(10) 0.45131(4) 0.13154(2) 0.04226(16) Uani 1 1 d . . . . .
Cl1B Cl 0.58277(12) 0.50569(4) 0.16025(2) 0.05152(19) Uani 1 1 d . . . . .
O1B O 0.5902(3) 0.61264(10) 0.43653(7) 0.0412(4) Uani 1 1 d . . . . .
O1A O 0.2925(3) 0.36977(10) 0.40471(7) 0.0439(4) Uani 1 1 d . . . . .
O2B O 0.8437(2) 0.68071(10) 0.32048(8) 0.0442(5) Uani 1 1 d . . . . .
O2A O 0.3454(2) 0.27645(10) 0.28447(7) 0.0397(4) Uani 1 1 d . . . . .
N1B N 0.6392(3) 0.52592(11) 0.36424(7) 0.0311(4) Uani 1 1 d . . . . .
N1A N 0.1564(3) 0.44501(11) 0.33617(7) 0.0306(4) Uani 1 1 d . . . . .
C1B C 0.6595(3) 0.55274(14) 0.46089(8) 0.0335(5) Uani 1 1 d . . . . .
C1A C 0.2515(3) 0.43347(13) 0.43091(8) 0.0328(5) Uani 1 1 d . . . . .
C2B C 0.6751(4) 0.56493(15) 0.50911(9) 0.0387(6) Uani 1 1 d . . . . .
H2B H 0.640(4) 0.6170(17) 0.5216(10) 0.035(7) Uiso 1 1 d . . . . .
C2A C 0.2911(4) 0.42810(15) 0.47842(9) 0.0378(5) Uani 1 1 d . . . . .
H2A H 0.344(4) 0.3820(19) 0.4903(12) 0.050(9) Uiso 1 1 d . . . . .
C3B C 0.7408(4) 0.50698(16) 0.53676(9) 0.0387(5) Uani 1 1 d . . . . .
H3B H 0.749(4) 0.5171(16) 0.5696(11) 0.039(7) Uiso 1 1 d . . . . .
C3A C 0.2587(4) 0.49058(16) 0.50669(9) 0.0388(5) Uani 1 1 d . . . . .
H3A H 0.283(4) 0.4875(16) 0.5367(11) 0.036(7) Uiso 1 1 d . . . . .
C4A C 0.1856(3) 0.56286(14) 0.48945(8) 0.0340(5) Uani 1 1 d . . . . .
C4B C 0.7990(3) 0.43291(14) 0.51837(8) 0.0335(5) Uani 1 1 d . . . . .
C5A C 0.1386(3) 0.56846(13) 0.44213(8) 0.0298(5) Uani 1 1 d . . . . .
C5B C 0.7874(3) 0.41985(13) 0.46989(8) 0.0312(5) Uani 1 1 d . . . . .
C6B C 0.7136(3) 0.48125(13) 0.44064(8) 0.0299(5) Uani 1 1 d . . . . .
C6A C 0.1736(3) 0.50140(14) 0.41208(8) 0.0291(4) Uani 1 1 d . . . . .
C7B C 0.7005(3) 0.47095(13) 0.39100(8) 0.0292(5) Uani 1 1 d . . . . .
H7B H 0.740(4) 0.4205(18) 0.3780(10) 0.039(7) Uiso 1 1 d . . . . .
C7A C 0.1321(3) 0.50502(13) 0.36349(8) 0.0290(4) Uani 1 1 d . . . . .
H7A H 0.079(4) 0.5548(16) 0.3526(9) 0.032(7) Uiso 1 1 d . . . . .
C8B C 0.6296(3) 0.51530(13) 0.31579(8) 0.0284(4) Uani 1 1 d . . . . .
C8A C 0.1277(3) 0.45004(13) 0.28805(8) 0.0277(4) Uani 1 1 d . . . . .
C9A C 0.0911(4) 0.51980(13) 0.26368(8) 0.0328(5) Uani 1 1 d . . . . .
H9A H 0.069(4) 0.5705(18) 0.2805(10) 0.043(8) Uiso 1 1 d . . . . .
C9B C 0.5921(3) 0.44354(13) 0.29370(8) 0.0313(5) Uani 1 1 d . . . . .
H9B H 0.570(4) 0.3968(17) 0.3141(10) 0.036(7) Uiso 1 1 d . . . . .
C10B C 0.5798(3) 0.43974(14) 0.24581(8) 0.0323(5) Uani 1 1 d . . . . .
H10B H 0.550(4) 0.3914(17) 0.2304(9) 0.032(7) Uiso 1 1 d . . . . .
C10A C 0.0815(4) 0.51988(14) 0.21584(8) 0.0346(5) Uani 1 1 d . . . . .
H10A H 0.057(4) 0.5656(18) 0.1978(10) 0.039(7) Uiso 1 1 d . . . . .
C11B C 0.6039(3) 0.50788(14) 0.22034(8) 0.0344(5) Uani 1 1 d . . . . .
C11A C 0.1095(3) 0.44995(14) 0.19203(8) 0.0319(5) Uani 1 1 d . . . . .
C12B C 0.6403(3) 0.58035(14) 0.24104(9) 0.0337(5) Uani 1 1 d . . . . .
H12B H 0.651(4) 0.6261(19) 0.2239(11) 0.042(8) Uiso 1 1 d . . . . .
C12A C 0.1429(3) 0.37958(14) 0.21477(8) 0.0303(5) Uani 1 1 d . . . . .
H12A H 0.158(4) 0.3287(16) 0.1985(10) 0.030(7) Uiso 1 1 d . . . . .
C13B C 0.6516(3) 0.58335(13) 0.28878(8) 0.0292(5) Uani 1 1 d . . . . .
C13A C 0.1500(3) 0.37955(13) 0.26285(8) 0.0274(4) Uani 1 1 d . . . . .
C14B C 0.6905(3) 0.66078(13) 0.31321(8) 0.0310(5) Uani 1 1 d . . . . .
C14A C 0.1957(3) 0.30395(13) 0.28810(8) 0.0278(4) Uani 1 1 d . . . . .
C15B C 0.5378(3) 0.70921(13) 0.32818(8) 0.0313(5) Uani 1 1 d . . . . .
C15A C 0.0574(3) 0.26336(12) 0.31615(8) 0.0288(5) Uani 1 1 d . . . . .
C16B C 0.3732(4) 0.70145(16) 0.30640(11) 0.0414(6) Uani 1 1 d . . . . .
H16B H 0.360(5) 0.664(2) 0.2804(13) 0.060(10) Uiso 1 1 d . . . . .
C16A C -0.1230(4) 0.27416(15) 0.30723(9) 0.0369(5) Uani 1 1 d . . . . .
H16A H -0.158(4) 0.3064(18) 0.2825(11) 0.042(8) Uiso 1 1 d . . . . .
C17B C 0.2316(4) 0.74807(18) 0.32001(13) 0.0517(7) Uani 1 1 d . . . . .
H17B H 0.122(6) 0.744(2) 0.3048(14) 0.071(11) Uiso 1 1 d . . . . .
C17A C -0.2493(4) 0.23252(16) 0.33235(11) 0.0462(6) Uani 1 1 d . . . . .
H17A H -0.377(5) 0.2393(19) 0.3230(12) 0.055(9) Uiso 1 1 d . . . . .
H1B H 0.584(6) 0.598(2) 0.4074(16) 0.083 Uiso 1 1 d . U . . .
C18B C 0.2524(5) 0.80088(19) 0.35605(12) 0.0545(8) Uani 1 1 d . . . . .
H18B H 0.158(6) 0.830(2) 0.3677(13) 0.064(11) Uiso 1 1 d . . . . .
C18A C -0.1963(4) 0.18133(15) 0.36717(10) 0.0434(6) Uani 1 1 d . . . . .
H18A H -0.295(5) 0.1530(18) 0.3849(11) 0.049(8) Uiso 1 1 d . . . . .
C19A C -0.0173(4) 0.17126(14) 0.37678(9) 0.0388(6) Uani 1 1 d . . . . .
H19A H 0.014(4) 0.1359(18) 0.4009(11) 0.043(8) Uiso 1 1 d . . . . .
C19B C 0.4142(5) 0.80826(18) 0.37821(11) 0.0527(7) Uani 1 1 d . . . . .
H19B H 0.425(5) 0.8434(19) 0.4027(12) 0.050(9) Uiso 1 1 d . . . . .
C20B C 0.5576(4) 0.76351(15) 0.36413(9) 0.0413(6) Uani 1 1 d . . . . .
H20B H 0.679(5) 0.769(2) 0.3769(12) 0.057(9) Uiso 1 1 d . . . . .
H1A H 0.255(6) 0.382(3) 0.3759(17) 0.085 Uiso 1 1 d . U . . .
C20A C 0.1091(4) 0.21140(13) 0.35125(8) 0.0328(5) Uani 1 1 d . . . . .
H20A H 0.232(4) 0.2030(17) 0.3579(10) 0.041(8) Uiso 1 1 d . . . . .
C21A C 0.0615(4) 0.64013(14) 0.42675(9) 0.0379(6) Uani 1 1 d . . . . .
H21A H 0.024(4) 0.6444(16) 0.3959(11) 0.039(7) Uiso 1 1 d . . . . .
C21B C 0.8520(4) 0.34657(14) 0.45284(9) 0.0377(6) Uani 1 1 d . . . . .
H21B H 0.843(4) 0.3340(15) 0.4194(10) 0.030(7) Uiso 1 1 d . . . . .
C22B C 0.9234(5) 0.29049(15) 0.48207(9) 0.0453(6) Uani 1 1 d . . . . .
H22B H 0.973(5) 0.243(2) 0.4688(12) 0.057(9) Uiso 1 1 d . . . . .
C22A C 0.0358(4) 0.70237(16) 0.45653(10) 0.0453(6) Uani 1 1 d . . . . .
H22A H -0.016(4) 0.7503(19) 0.4439(11) 0.049(8) Uiso 1 1 d . . . . .
C23B C 0.9307(4) 0.30339(16) 0.52992(9) 0.0453(6) Uani 1 1 d . . . . .
H23B H 0.978(4) 0.2666(19) 0.5501(11) 0.042(8) Uiso 1 1 d . . . . .
C23A C 0.0861(5) 0.69730(16) 0.50302(10) 0.0481(7) Uani 1 1 d . . . . .
H23A H 0.070(5) 0.740(2) 0.5240(11) 0.052(9) Uiso 1 1 d . . . . .
C24B C 0.8704(4) 0.37378(16) 0.54749(9) 0.0402(6) Uani 1 1 d . . . . .
H24B H 0.875(4) 0.3850(15) 0.5809(10) 0.028(6) Uiso 1 1 d . . . . .
C24A C 0.1585(4) 0.62868(17) 0.51902(9) 0.0445(6) Uani 1 1 d . . . . .
H24A H 0.195(4) 0.6231(17) 0.5522(11) 0.042(8) Uiso 1 1 d . . . . .

loop_
_atom_site_aniso_label
_atom_site_aniso_U_11
_atom_site_aniso_U_22
_atom_site_aniso_U_33
_atom_site_aniso_U_23
_atom_site_aniso_U_13
_atom_site_aniso_U_12
Cl1A 0.0582(4) 0.0436(3) 0.0250(3) 0.0026(2) 0.0006(3) -0.0032(3)
Cl1B 0.0795(5) 0.0475(4) 0.0276(3) -0.0024(2) 0.0020(3) -0.0038(3)
O1B 0.0539(11) 0.0321(9) 0.0375(9) -0.0033(7) -0.0024(9) 0.0082(8)
O1A 0.0640(12) 0.0310(9) 0.0366(9) -0.0042(7) -0.0043(9) 0.0139(8)
O2B 0.0343(9) 0.0334(9) 0.0650(13) -0.0060(8) -0.0058(9) -0.0037(7)
O2A 0.0360(9) 0.0286(8) 0.0545(11) 0.0042(8) 0.0024(8) 0.0066(7)
N1B 0.0369(10) 0.0271(9) 0.0291(9) 0.0003(7) 0.0012(8) -0.0015(8)
N1A 0.0395(10) 0.0252(9) 0.0272(9) -0.0028(8) 0.0011(8) 0.0007(8)
C1B 0.0377(12) 0.0292(11) 0.0337(11) -0.0005(10) 0.0010(10) -0.0004(9)
C1A 0.0385(12) 0.0277(11) 0.0321(11) -0.0021(9) 0.0010(10) -0.0007(9)
C2B 0.0435(13) 0.0356(13) 0.0371(13) -0.0090(10) 0.0012(11) 0.0028(11)
C2A 0.0429(13) 0.0333(12) 0.0374(13) 0.0024(10) -0.0058(11) 0.0024(11)
C3B 0.0449(13) 0.0439(14) 0.0275(11) -0.0070(10) -0.0003(10) -0.0013(11)
C3A 0.0471(14) 0.0437(14) 0.0255(11) 0.0008(10) -0.0061(11) -0.0032(12)
C4A 0.0374(12) 0.0332(12) 0.0314(11) -0.0047(10) 0.0023(10) -0.0048(10)
C4B 0.0375(12) 0.0333(12) 0.0297(11) -0.0002(9) 0.0012(10) -0.0061(10)
C5A 0.0332(11) 0.0257(11) 0.0306(11) -0.0040(9) 0.0029(9) -0.0060(9)
C5B 0.0344(11) 0.0280(11) 0.0311(11) 0.0019(9) 0.0020(10) -0.0083(9)
C6B 0.0315(11) 0.0267(11) 0.0314(11) -0.0006(9) 0.0034(9) -0.0034(9)
C6A 0.0317(10) 0.0263(10) 0.0291(11) -0.0014(9) 0.0021(9) -0.0026(9)
C7B 0.0314(11) 0.0251(11) 0.0310(11) 0.0004(9) 0.0023(9) -0.0035(9)
C7A 0.0342(11) 0.0232(10) 0.0297(11) -0.0024(9) 0.0013(9) -0.0012(9)
C8B 0.0281(10) 0.0269(11) 0.0301(11) 0.0016(9) 0.0030(9) 0.0019(8)
C8A 0.0305(10) 0.0246(10) 0.0280(10) -0.0014(8) -0.0006(9) 0.0007(9)
C9A 0.0433(13) 0.0230(11) 0.0320(11) -0.0008(9) -0.0004(11) 0.0009(10)
C9B 0.0353(11) 0.0248(11) 0.0339(11) 0.0022(9) 0.0019(10) 0.0005(9)
C10B 0.0339(11) 0.0258(11) 0.0372(12) -0.0041(9) 0.0011(10) -0.0013(9)
C10A 0.0454(13) 0.0260(11) 0.0323(11) 0.0053(9) -0.0018(11) 0.0016(10)
C11B 0.0386(12) 0.0365(12) 0.0280(11) -0.0028(9) 0.0026(10) 0.0007(11)
C11A 0.0346(11) 0.0364(12) 0.0247(10) 0.0006(9) 0.0008(10) -0.0035(10)
C12B 0.0408(13) 0.0274(11) 0.0329(11) 0.0042(9) 0.0008(10) -0.0028(10)
C12A 0.0346(11) 0.0270(11) 0.0293(11) -0.0020(9) 0.0012(9) 0.0008(9)
C13B 0.0305(11) 0.0232(10) 0.0339(11) 0.0005(9) 0.0021(9) -0.0001(8)
C13A 0.0288(10) 0.0231(10) 0.0303(11) -0.0005(8) -0.0005(9) 0.0020(8)
C14B 0.0345(11) 0.0252(10) 0.0333(12) 0.0042(9) -0.0034(10) -0.0031(9)
C14A 0.0346(11) 0.0212(10) 0.0277(10) -0.0044(8) -0.0025(9) 0.0026(9)
C15B 0.0352(12) 0.0236(10) 0.0352(12) 0.0036(9) 0.0007(10) -0.0037(9)
C15A 0.0361(11) 0.0219(10) 0.0285(11) -0.0029(8) -0.0006(9) 0.0028(9)
C16B 0.0348(12) 0.0346(13) 0.0548(16) -0.0022(12) -0.0005(12) -0.0061(10)
C16A 0.0393(13) 0.0322(12) 0.0393(13) 0.0042(10) -0.0006(11) 0.0057(10)
C17B 0.0339(13) 0.0475(15) 0.074(2) 0.0047(15) 0.0018(14) 0.0006(12)
C17A 0.0372(13) 0.0426(14) 0.0588(18) 0.0027(13) 0.0047(13) 0.0020(12)
C18B 0.0514(17) 0.0469(16) 0.0653(19) 0.0069(15) 0.0148(15) 0.0151(14)
C18A 0.0506(15) 0.0320(12) 0.0477(15) 0.0001(11) 0.0123(13) -0.0028(11)
C19A 0.0584(16) 0.0267(12) 0.0313(12) 0.0020(9) 0.0008(12) 0.0013(11)
C19B 0.074(2) 0.0394(14) 0.0450(15) -0.0037(12) 0.0030(15) 0.0137(15)
C20B 0.0531(16) 0.0306(12) 0.0404(14) -0.0006(10) -0.0059(12) 0.0028(11)
C20A 0.0406(13) 0.0259(11) 0.0320(11) -0.0005(9) -0.0058(10) 0.0005(10)
C21A 0.0522(15) 0.0301(12) 0.0316(12) -0.0030(10) -0.0005(12) -0.0011(11)
C21B 0.0522(15) 0.0275(11) 0.0333(12) -0.0001(10) -0.0012(11) -0.0034(10)
C22B 0.0658(18) 0.0294(13) 0.0405(14) 0.0020(10) -0.0043(14) 0.0013(13)
C22A 0.0645(18) 0.0280(12) 0.0435(14) -0.0029(11) 0.0033(13) 0.0027(12)
C23B 0.0628(18) 0.0344(13) 0.0386(13) 0.0101(11) -0.0051(13) -0.0029(13)
C23A 0.0708(19) 0.0352(13) 0.0382(13) -0.0128(11) 0.0056(14) -0.0027(14)
C24B 0.0501(15) 0.0414(13) 0.0291(12) 0.0031(10) -0.0013(11) -0.0057(11)
C24A 0.0626(18) 0.0401(14) 0.0309(12) -0.0085(11) -0.0004(12) -0.0053(13)

loop_
_atom_type_symbol
_atom_type_description
_atom_type_scat_dispersion_real
_atom_type_scat_dispersion_imag
_atom_type_scat_source
C C 0.0181 0.0091 'International Tables Vol C Tables 4.2.6.8 and 6.1.1.4'
H H 0.0000 0.0000 'International Tables Vol C Tables 4.2.6.8 and 6.1.1.4'
Cl Cl 0.3639 0.7018 'International Tables Vol C Tables 4.2.6.8 and 6.1.1.4'
N N 0.0311 0.0180 'International Tables Vol C Tables 4.2.6.8 and 6.1.1.4'
O O 0.0492 0.0322 'International Tables Vol C Tables 4.2.6.8 and 6.1.1.4'

loop_
_exptl_crystal_face_index_h
_exptl_crystal_face_index_k
_exptl_crystal_face_index_l
_exptl_crystal_face_perp_dist
1 0 -2 0.0198
-1 0 2 0.1864
0 -1 -1 0.0293
0 0 -1 0.0118
0 0 1 0.0324
-1 1 -2 0.1537
0 1 0 0.0400
0 -1 0 0.0413
1 0 0 0.0189
0 1 -2 0.0088
0 -1 2 0.0424

loop_
_geom_angle_atom_site_label_1
_geom_angle_atom_site_label_2
_geom_angle_atom_site_label_3
_geom_angle
_geom_angle_site_symmetry_1
_geom_angle_site_symmetry_3
_geom_angle_publ_flag
C1B O1B H1B 108(3) . . ?
C1A O1A H1A 105(3) . . ?
C7B N1B C8B 121.31(19) . . ?
C7A N1A C8A 122.13(19) . . ?
O1B C1B C2B 116.2(2) . . ?
O1B C1B C6B 123.0(2) . . ?
C6B C1B C2B 120.8(2) . . ?
O1A C1A C2A 116.5(2) . . ?
O1A C1A C6A 122.0(2) . . ?
C6A C1A C2A 121.4(2) . . ?
C1B C2B H2B 117.9(17) . . ?
C3B C2B C1B 120.4(2) . . ?
C3B C2B H2B 121.7(17) . . ?
C1A C2A H2A 120(2) . . ?
C3A C2A C1A 120.0(2) . . ?
C3A C2A H2A 120(2) . . ?
C2B C3B H3B 118.3(17) . . ?
C2B C3B C4B 121.6(2) . . ?
C4B C3B H3B 120.1(17) . . ?
C2A C3A H3A 120.4(18) . . ?
C2A C3A C4A 121.6(2) . . ?
C4A C3A H3A 118.1(18) . . ?
C5A C4A C3A 119.4(2) . . ?
C5A C4A C24A 119.6(2) . . ?
C24A C4A C3A 121.0(2) . . ?
C5B C4B C3B 119.0(2) . . ?
C24B C4B C3B 120.9(2) . . ?
C24B C4B C5B 120.1(2) . . ?
C4A C5A C6A 118.7(2) . . ?
C21A C5A C4A 117.6(2) . . ?
C21A C5A C6A 123.7(2) . . ?
C4B C5B C6B 119.2(2) . . ?
C21B C5B C4B 117.2(2) . . ?
C21B C5B C6B 123.6(2) . . ?
C1B C6B C5B 118.9(2) . . ?
C1B C6B C7B 119.8(2) . . ?
C7B C6B C5B 121.2(2) . . ?
C1A C6A C5A 118.9(2) . . ?
C1A C6A C7A 120.4(2) . . ?
C7A C6A C5A 120.7(2) . . ?
N1B C7B C6B 122.0(2) . . ?
N1B C7B H7B 120.3(17) . . ?
C6B C7B H7B 117.6(17) . . ?
N1A C7A C6A 122.0(2) . . ?
N1A C7A H7A 122.0(16) . . ?
C6A C7A H7A 115.9(16) . . ?
C9B C8B N1B 124.9(2) . . ?
C9B C8B C13B 118.7(2) . . ?
C13B C8B N1B 116.3(2) . . ?
C9A C8A N1A 125.2(2) . . ?
C9A C8A C13A 118.4(2) . . ?
C13A C8A N1A 116.24(19) . . ?
C8A C9A H9A 120.6(17) . . ?
C10A C9A C8A 120.9(2) . . ?
C10A C9A H9A 118.5(17) . . ?
C8B C9B H9B 116.7(16) . . ?
C10B C9B C8B 120.6(2) . . ?
C10B C9B H9B 122.6(16) . . ?
C9B C10B H10B 121.3(16) . . ?
C11B C10B C9B 119.0(2) . . ?
C11B C10B H10B 119.6(16) . . ?
C9A C10A H10A 124.0(17) . . ?
C11A C10A C9A 119.2(2) . . ?
C11A C10A H10A 116.8(17) . . ?
C10B C11B Cl1B 120.14(18) . . ?
C10B C11B C12B 122.1(2) . . ?
C12B C11B Cl1B 117.75(19) . . ?
C10A C11A Cl1A 118.87(18) . . ?
C12A C11A Cl1A 119.41(18) . . ?
C12A C11A C10A 121.7(2) . . ?
C11B C12B H12B 121.7(19) . . ?
C13B C12B C11B 118.3(2) . . ?
C13B C12B H12B 119.9(19) . . ?
C11A C12A H12A 122.9(16) . . ?
C11A C12A C13A 118.9(2) . . ?
C13A C12A H12A 118.2(16) . . ?
C8B C13B C14B 118.1(2) . . ?
C12B C13B C8B 121.3(2) . . ?
C12B C13B C14B 120.6(2) . . ?
C8A C13A C14A 119.50(19) . . ?
C12A C13A C8A 120.9(2) . . ?
C12A C13A C14A 119.5(2) . . ?
O2B C14B C13B 120.1(2) . . ?
O2B C14B C15B 122.2(2) . . ?
C15B C14B C13B 117.68(19) . . ?
O2A C14A C13A 119.3(2) . . ?
O2A C14A C15A 121.1(2) . . ?
C15A C14A C13A 119.54(19) . . ?
C16B C15B C14B 120.5(2) . . ?
C20B C15B C14B 120.0(2) . . ?
C20B C15B C16B 119.5(2) . . ?
C16A C15A C14A 121.4(2) . . ?
C16A C15A C20A 119.2(2) . . ?
C20A C15A C14A 119.3(2) . . ?
C15B C16B H16B 119(2) . . ?
C17B C16B C15B 120.2(3) . . ?
C17B C16B H16B 120(2) . . ?
C15A C16A H16A 119.3(19) . . ?
C17A C16A C15A 120.3(2) . . ?
C17A C16A H16A 120.1(19) . . ?
C16B C17B H17B 120(2) . . ?
C18B C17B C16B 119.7(3) . . ?
C18B C17B H17B 120(2) . . ?
C16A C17A H17A 117(2) . . ?
C18A C17A C16A 119.9(3) . . ?
C18A C17A H17A 123(2) . . ?
C17B C18B H18B 122(2) . . ?
C17B C18B C19B 120.6(3) . . ?
C19B C18B H18B 117(2) . . ?
C17A C18A H18A 116.5(19) . . ?
C17A C18A C19A 120.2(3) . . ?
C19A C18A H18A 123.4(19) . . ?
C18A C19A H19A 117.7(19) . . ?
C20A C19A C18A 120.1(2) . . ?
C20A C19A H19A 122.2(19) . . ?
C18B C19B H19B 119(2) . . ?
C20B C19B C18B 120.3(3) . . ?
C20B C19B H19B 121(2) . . ?
C15B C20B H20B 116(2) . . ?
C19B C20B C15B 119.8(3) . . ?
C19B C20B H20B 124(2) . . ?
C15A C20A H20A 120.6(18) . . ?
C19A C20A C15A 120.3(2) . . ?
C19A C20A H20A 119.1(18) . . ?
C5A C21A H21A 119.2(17) . . ?
C22A C21A C5A 121.1(2) . . ?
C22A C21A H21A 119.7(17) . . ?
C5B C21B H21B 120.2(15) . . ?
C22B C21B C5B 121.4(2) . . ?
C22B C21B H21B 118.4(15) . . ?
C21B C22B H22B 119(2) . . ?
C21B C22B C23B 120.9(3) . . ?
C23B C22B H22B 120(2) . . ?
C21A C22A H22A 117.4(19) . . ?
C21A C22A C23A 121.2(3) . . ?
C23A C22A H22A 121.4(19) . . ?
C22B C23B H23B 122.3(19) . . ?
C24B C23B C22B 119.2(3) . . ?
C24B C23B H23B 118.5(19) . . ?
C22A C23A H23A 122(2) . . ?
C24A C23A C22A 119.1(2) . . ?
C24A C23A H23A 119(2) . . ?
C4B C24B H24B 117.5(15) . . ?
C23B C24B C4B 121.2(2) . . ?
C23B C24B H24B 121.3(15) . . ?
C4A C24A H24A 117.6(17) . . ?
C23A C24A C4A 121.4(2) . . ?
C23A C24A H24A 121.1(17) . . ?

loop_
_geom_bond_atom_site_label_1
_geom_bond_atom_site_label_2
_geom_bond_distance
_geom_bond_site_symmetry_2
_geom_bond_publ_flag
Cl1A C11A 1.746(2) . ?
Cl1B C11B 1.741(2) . ?
O1B C1B 1.336(3) . ?
O1B H1B 0.88(5) . ?
O1A C1A 1.349(3) . ?
O1A H1A 0.90(5) . ?
O2B C14B 1.218(3) . ?
O2A C14A 1.221(3) . ?
N1B C7B 1.291(3) . ?
N1B C8B 1.411(3) . ?
N1A C7A 1.295(3) . ?
N1A C8A 1.408(3) . ?
C1B C2B 1.411(4) . ?
C1B C6B 1.400(3) . ?
C1A C2A 1.406(3) . ?
C1A C6A 1.396(3) . ?
C2B H2B 0.99(3) . ?
C2B C3B 1.354(4) . ?
C2A H2A 0.94(3) . ?
C2A C3A 1.354(4) . ?
C3B H3B 0.96(3) . ?
C3B C4B 1.425(4) . ?
C3A H3A 0.89(3) . ?
C3A C4A 1.426(4) . ?
C4A C5A 1.413(3) . ?
C4A C24A 1.414(4) . ?
C4B C5B 1.419(3) . ?
C4B C24B 1.410(4) . ?
C5A C6A 1.449(3) . ?
C5A C21A 1.411(3) . ?
C5B C6B 1.446(3) . ?
C5B C21B 1.415(4) . ?
C6B C7B 1.446(3) . ?
C6A C7A 1.438(3) . ?
C7B H7B 0.98(3) . ?
C7A H7A 0.98(3) . ?
C8B C9B 1.396(3) . ?
C8B C13B 1.396(3) . ?
C8A C9A 1.397(3) . ?
C8A C13A 1.403(3) . ?
C9A H9A 1.00(3) . ?
C9A C10A 1.382(3) . ?
C9B H9B 1.00(3) . ?
C9B C10B 1.386(3) . ?
C10B H10B 0.96(3) . ?
C10B C11B 1.375(3) . ?
C10A H10A 0.95(3) . ?
C10A C11A 1.380(3) . ?
C11B C12B 1.387(3) . ?
C11A C12A 1.379(3) . ?
C12B H12B 0.92(3) . ?
C12B C13B 1.381(3) . ?
C12A H12A 0.98(3) . ?
C12A C13A 1.388(3) . ?
C13B C14B 1.512(3) . ?
C13A C14A 1.508(3) . ?
C14B C15B 1.473(3) . ?
C14A C15A 1.485(3) . ?
C15B C16B 1.394(4) . ?
C15B C20B 1.391(3) . ?
C15A C16A 1.392(3) . ?
C15A C20A 1.394(3) . ?
C16B H16B 0.99(4) . ?
C16B C17B 1.380(4) . ?
C16A H16A 0.93(3) . ?
C16A C17A 1.386(4) . ?
C17B H17B 0.93(4) . ?
C17B C18B 1.377(5) . ?
C17A H17A 1.00(4) . ?
C17A C18A 1.383(4) . ?
C18B H18B 0.93(4) . ?
C18B C19B 1.380(5) . ?
C18A H18A 1.02(3) . ?
C18A C19A 1.384(4) . ?
C19A H19A 0.95(3) . ?
C19A C20A 1.379(4) . ?
C19B H19B 0.92(3) . ?
C19B C20B 1.376(4) . ?
C20B H20B 0.99(4) . ?
C20A H20A 0.95(3) . ?
C21A H21A 0.93(3) . ?
C21A C22A 1.370(4) . ?
C21B H21B 0.99(3) . ?
C21B C22B 1.376(4) . ?
C22B H22B 0.96(4) . ?
C22B C23B 1.399(4) . ?
C22A H22A 0.97(3) . ?
C22A C23A 1.396(4) . ?
C23B H23B 0.92(3) . ?
C23B C24B 1.367(4) . ?
C23A H23A 0.95(3) . ?
C23A C24A 1.359(4) . ?
C24B H24B 0.98(3) . ?
C24A H24A 1.00(3) . ?

loop_
_geom_torsion_atom_site_label_1
_geom_torsion_atom_site_label_2
_geom_torsion_atom_site_label_3
_geom_torsion_atom_site_label_4
_geom_torsion
_geom_torsion_site_symmetry_1
_geom_torsion_site_symmetry_2
_geom_torsion_site_symmetry_3
_geom_torsion_site_symmetry_4
_geom_torsion_publ_flag
Cl1A C11A C12A C13A 178.80(18) . . . . ?
Cl1B C11B C12B C13B 177.91(19) . . . . ?
O1B C1B C2B C3B 178.8(3) . . . . ?
O1B C1B C6B C5B 179.9(2) . . . . ?
O1B C1B C6B C7B 2.0(4) . . . . ?
O1A C1A C2A C3A 178.0(2) . . . . ?
O1A C1A C6A C5A -178.1(2) . . . . ?
O1A C1A C6A C7A 0.8(4) . . . . ?
O2B C14B C15B C16B 157.3(3) . . . . ?
O2B C14B C15B C20B -22.4(4) . . . . ?
O2A C14A C15A C16A -154.9(2) . . . . ?
O2A C14A C15A C20A 23.1(3) . . . . ?
N1B C8B C9B C10B 177.9(2) . . . . ?
N1B C8B C13B C12B -178.3(2) . . . . ?
N1B C8B C13B C14B 2.3(3) . . . . ?
N1A C8A C9A C10A 173.9(2) . . . . ?
N1A C8A C13A C12A -173.3(2) . . . . ?
N1A C8A C13A C14A 2.0(3) . . . . ?
C1B C2B C3B C4B 1.2(4) . . . . ?
C1B C6B C7B N1B -0.3(3) . . . . ?
C1A C2A C3A C4A -0.4(4) . . . . ?
C1A C6A C7A N1A 3.6(3) . . . . ?
C2B C1B C6B C5B -0.5(4) . . . . ?
C2B C1B C6B C7B -178.4(2) . . . . ?
C2B C3B C4B C5B -0.1(4) . . . . ?
C2B C3B C4B C24B 178.7(3) . . . . ?
C2A C1A C6A C5A 2.0(4) . . . . ?
C2A C1A C6A C7A -179.1(2) . . . . ?
C2A C3A C4A C5A 2.7(4) . . . . ?
C2A C3A C4A C24A -177.6(3) . . . . ?
C3B C4B C5B C6B -1.3(3) . . . . ?
C3B C4B C5B C21B 178.0(2) . . . . ?
C3B C4B C24B C23B -178.3(3) . . . . ?
C3A C4A C5A C6A -2.7(3) . . . . ?
C3A C4A C5A C21A 178.1(2) . . . . ?
C3A C4A C24A C23A -178.9(3) . . . . ?
C4A C5A C6A C1A 0.4(3) . . . . ?
C4A C5A C6A C7A -178.5(2) . . . . ?
C4A C5A C21A C22A 1.0(4) . . . . ?
C4B C5B C6B C1B 1.5(3) . . . . ?
C4B C5B C6B C7B 179.4(2) . . . . ?
C4B C5B C21B C22B -0.1(4) . . . . ?
C5A C4A C24A C23A 0.7(4) . . . . ?
C5A C6A C7A N1A -177.5(2) . . . . ?
C5A C21A C22A C23A 0.5(5) . . . . ?
C5B C4B C24B C23B 0.4(4) . . . . ?
C5B C6B C7B N1B -178.2(2) . . . . ?
C5B C21B C22B C23B 1.5(5) . . . . ?
C6B C1B C2B C3B -0.9(4) . . . . ?
C6B C5B C21B C22B 179.0(3) . . . . ?
C6A C1A C2A C3A -2.0(4) . . . . ?
C6A C5A C21A C22A -178.3(2) . . . . ?
C7B N1B C8B C9B 34.9(3) . . . . ?
C7B N1B C8B C13B -148.2(2) . . . . ?
C7A N1A C8A C9A 7.6(4) . . . . ?
C7A N1A C8A C13A -176.8(2) . . . . ?
C8B N1B C7B C6B 179.1(2) . . . . ?
C8B C9B C10B C11B -0.4(4) . . . . ?
C8B C13B C14B O2B 90.5(3) . . . . ?
C8B C13B C14B C15B -88.5(3) . . . . ?
C8A N1A C7A C6A -175.4(2) . . . . ?
C8A C9A C10A C11A -0.4(4) . . . . ?
C8A C13A C14A O2A -108.0(3) . . . . ?
C8A C13A C14A C15A 73.2(3) . . . . ?
C9A C8A C13A C12A 2.6(3) . . . . ?
C9A C8A C13A C14A 177.9(2) . . . . ?
C9A C10A C11A Cl1A -177.9(2) . . . . ?
C9A C10A C11A C12A 1.5(4) . . . . ?
C9B C8B C13B C12B -1.2(3) . . . . ?
C9B C8B C13B C14B 179.4(2) . . . . ?
C9B C10B C11B Cl1B -178.06(19) . . . . ?
C9B C10B C11B C12B 0.0(4) . . . . ?
C10B C11B C12B C13B -0.2(4) . . . . ?
C10A C11A C12A C13A -0.5(4) . . . . ?
C11B C12B C13B C8B 0.8(4) . . . . ?
C11B C12B C13B C14B -179.9(2) . . . . ?
C11A C12A C13A C8A -1.5(3) . . . . ?
C11A C12A C13A C14A -176.9(2) . . . . ?
C12B C13B C14B O2B -88.9(3) . . . . ?
C12B C13B C14B C15B 92.1(3) . . . . ?
C12A C13A C14A O2A 67.4(3) . . . . ?
C12A C13A C14A C15A -111.3(2) . . . . ?
C13B C8B C9B C10B 1.0(4) . . . . ?
C13B C14B C15B C16B -23.8(3) . . . . ?
C13B C14B C15B C20B 156.6(2) . . . . ?
C13A C8A C9A C10A -1.6(4) . . . . ?
C13A C14A C15A C16A 23.8(3) . . . . ?
C13A C14A C15A C20A -158.2(2) . . . . ?
C14B C15B C16B C17B -178.8(2) . . . . ?
C14B C15B C20B C19B -179.6(2) . . . . ?
C14A C15A C16A C17A 176.7(2) . . . . ?
C14A C15A C20A C19A -178.0(2) . . . . ?
C15B C16B C17B C18B -1.7(5) . . . . ?
C15A C16A C17A C18A 1.5(4) . . . . ?
C16B C15B C20B C19B 0.8(4) . . . . ?
C16B C17B C18B C19B 0.9(5) . . . . ?
C16A C15A C20A C19A 0.0(3) . . . . ?
C16A C17A C18A C19A -0.4(4) . . . . ?
C17B C18B C19B C20B 0.8(5) . . . . ?
C17A C18A C19A C20A -0.9(4) . . . . ?
C18B C19B C20B C15B -1.6(4) . . . . ?
C18A C19A C20A C15A 1.1(4) . . . . ?
C20B C15B C16B C17B 0.9(4) . . . . ?
C20A C15A C16A C17A -1.3(4) . . . . ?
C21A C5A C6A C1A 179.6(2) . . . . ?
C21A C5A C6A C7A 0.7(4) . . . . ?
C21A C22A C23A C24A -1.4(5) . . . . ?
C21B C5B C6B C1B -177.6(2) . . . . ?
C21B C5B C6B C7B 0.3(4) . . . . ?
C21B C22B C23B C24B -1.9(5) . . . . ?
C22B C23B C24B C4B 0.9(4) . . . . ?
C22A C23A C24A C4A 0.7(5) . . . . ?
C24B C4B C5B C6B 180.0(2) . . . . ?
C24B C4B C5B C21B -0.8(4) . . . . ?
C24A C4A C5A C6A 177.7(2) . . . . ?
C24A C4A C5A C21A -1.6(4) . . . . ?

loop_
_exptl_oxdiff_crystal_face_indexfrac_h
_exptl_oxdiff_crystal_face_indexfrac_k
_exptl_oxdiff_crystal_face_indexfrac_l
_exptl_oxdiff_crystal_face_x
_exptl_oxdiff_crystal_face_y
_exptl_oxdiff_crystal_face_z
0.9999 -0.0088 -2.0131 -0.0873 -0.2114 0.0349
-0.9999 0.0088 2.0131 0.0873 0.2114 -0.0349
-0.0014 -0.9997 -0.9958 -0.0133 -0.0378 -0.0978
-0.0003 -0.0011 -1.0014 0.0287 -0.0418 -0.0169
0.0003 0.0011 1.0014 -0.0287 0.0418 0.0169
-0.9998 1.0032 -1.9979 0.2444 0.0402 -0.0217
0.0011 0.9987 -0.0056 0.0421 -0.0040 0.0809
-0.0011 -0.9987 0.0056 -0.0421 0.0040 -0.0809
1.0004 -0.0067 -0.0104 -0.1448 -0.1278 0.0688
0.0006 0.9965 -2.0083 0.0995 -0.0876 0.0471
-0.0006 -0.9965 2.0083 -0.0995 0.0876 -0.0471
